data_4123855
loop_
_publ_author_name
'Nakatsuka, Hiroshi'
'Yamamura, Tomoya'
'Shuto, Yoshihiro'
'Tanaka, Shinji'
'Yoshimura, Masahiro'
'Kitamura, Masato'

_publ_section_title
;
 Mechanism of Asymmetric Hydrogenation of Aromatic Ketones Catalyzed by a
 Combined System of Ru(\p-CH2C(CH3)CH2)2(cod) and the Chiral
 sp(2)N/sp(3)NH Hybrid Linear N4 Ligand Ph-BINAN-H-Py.
;
_journal_issue 25
_journal_name_full 'Journal of the American Chemical Society'
_journal_page_first 8138
_journal_page_last 8149
_journal_paper_doi 10.1021/jacs.5b02350
_journal_volume 137
_journal_year 2015
_chemical_absolute_configuration 'CHOOSE rm ad rmad syn or unk'
_chemical_formula_moiety 'C52 H48 F12 N6 O P2 Ru '
_chemical_formula_sum 'C52 H48 F12 N6 O P2 Ru'
_chemical_formula_weight 1163.99
_space_group_IT_number 92
_symmetry_cell_setting tetragonal
_symmetry_Int_Tables_number 92
_symmetry_space_group_name_Hall 'P 4abw 2nw'
_symmetry_space_group_name_H-M 'P 41 21 2'
_cell_angle_alpha 90.0000
_cell_angle_beta 90.0000
_cell_angle_gamma 90.0000
_cell_formula_units_Z 4
_cell_length_a 11.0292(14)
_cell_length_b 11.0292(14)
_cell_length_c 40.254(5)
_cell_measurement_reflns_used 11979
_cell_measurement_temperature 93.1
_cell_measurement_theta_max 27.5
_cell_measurement_theta_min 3.0
_cell_volume 4896.6(11)
_computing_cell_refinement CrystalClear
_computing_data_collection CrystalClear
_computing_data_reduction CrystalStructure
_computing_publication_material 'CrystalStructure 3.8'
_computing_structure_refinement CRYSTALS
_computing_structure_solution SIR92
_diffrn_detector_area_resol_mean 7.31
_diffrn_measured_fraction_theta_full 0.982
_diffrn_measured_fraction_theta_max 0.982
_diffrn_measurement_device_type 'Rigaku Saturn'
_diffrn_measurement_method \w
_diffrn_radiation_type 'Mo K\a'
_diffrn_radiation_wavelength 0.71070
_diffrn_reflns_av_R_equivalents 0.033
_diffrn_reflns_limit_h_max 14
_diffrn_reflns_limit_h_min -14
_diffrn_reflns_limit_k_max 14
_diffrn_reflns_limit_k_min -13
_diffrn_reflns_limit_l_max 52
_diffrn_reflns_limit_l_min -44
_diffrn_reflns_number 27066
_diffrn_reflns_theta_full 27.48
_diffrn_reflns_theta_max 27.48
_exptl_absorpt_coefficient_mu 0.478
_exptl_absorpt_correction_T_max 0.909
_exptl_absorpt_correction_T_min 0.795
_exptl_absorpt_correction_type multi-scan
_exptl_absorpt_process_details 'Jacobson, R. (1998) Private communication'
_exptl_crystal_colour yellow
_exptl_crystal_density_diffrn 1.579
_exptl_crystal_density_method 'not measured'
_exptl_crystal_description prism
_exptl_crystal_F_000 2368.00
_exptl_crystal_size_max 0.20
_exptl_crystal_size_mid 0.20
_exptl_crystal_size_min 0.20
_refine_diff_density_max 5.12
_refine_diff_density_min -7.78
_refine_ls_abs_structure_details 'Flack, H. D. (1983), Acta Cryst. A39, 876-881.  2263 Friedel Pairs'
_refine_ls_abs_structure_Flack -0.009(17)
_refine_ls_extinction_coef -11(73)
_refine_ls_extinction_method 'Larson (1970) Crystallographic Computing eq. 22'
_refine_ls_goodness_of_fit_ref 1.009
_refine_ls_hydrogen_treatment refall
_refine_ls_number_parameters 362
_refine_ls_number_reflns 25504
_refine_ls_R_factor_gt 0.0443
_refine_ls_shift/su_max 0.0028
_refine_ls_structure_factor_coef F
_refine_ls_weighting_details 'w = 1/[0.0010Fo^2^ + 3.0000\s(Fo^2^) + 0.5000]'
_refine_ls_weighting_scheme calc
_refine_ls_wR_factor_ref 0.0584
_reflns_number_gt 25437
_reflns_number_total 5536
_reflns_threshold_expression F^2^>2.0\s(F^2^)
_cod_data_source_file ja5b02350_si_002.cif
_cod_data_source_block '[Ru(Ph-BINAN-H-Py)(CH3CN)2](PF6)2'
_cod_depositor_comments 'Adding full bibliography for 4123851--4123855.cif.'
_cod_original_formula_sum 'C52 H48 F12 N6 O P2 Ru '
_cod_database_code 4123855

loop_
_symmetry_equiv_pos_site_id
_symmetry_equiv_pos_as_xyz
1 +X,+Y,+Z
2 1/2-Y,1/2+X,1/4+Z
3 -X,-Y,1/2+Z
4 1/2+Y,1/2-X,3/4+Z
5 1/2-X,1/2+Y,1/4-Z
6 +Y,+X,-Z
7 1/2+X,1/2-Y,3/4-Z
8 -Y,-X,1/2-Z

loop_
_atom_site_label
_atom_site_type_symbol
_atom_site_fract_x
_atom_site_fract_y
_atom_site_fract_z
_atom_site_U_iso_or_equiv
_atom_site_adp_type
_atom_site_occupancy
_atom_site_symmetry_multiplicity
_atom_site_calc_flag
_atom_site_refinement_flags
Ru(1) Ru 0.549100(10) 0.450900(10) 0.7500 0.01502(3) Uani 1.00 2 d S
P(2) P 0.42442(6) 0.06457(6) 0.41437(2) 0.0548(2) Uani 1.00 1 d .
F(1) F 0.36493(14) 0.18582(13) 0.40188(4) 0.0764(5) Uani 1.00 1 d .
F(2) F 0.47240(11) 0.04054(13) 0.37692(4) 0.0623(4) Uani 1.00 1 d .
F(6) F 0.3826(2) 0.08511(17) 0.45009(5) 0.1172(8) Uani 1.00 1 d .
F(7) F 0.30216(12) -0.00358(13) 0.40587(4) 0.0634(4) Uani 1.00 1 d .
F(8) F 0.48570(15) -0.05846(12) 0.42452(4) 0.0774(5) Uani 1.00 1 d .
F(9) F 0.54416(16) 0.13636(12) 0.42229(5) 0.0976(6) Uani 1.00 1 d .
O(1) O 0.2478(3) 0.2478(3) 0.5000 0.389(5) Uani 1.00 2 d S
N(1) N 0.58239(11) 0.29935(11) 0.71899(4) 0.0182(3) Uani 1.00 1 d .
N(2) N 0.44285(12) 0.32264(11) 0.77393(3) 0.0185(3) Uani 1.00 1 d .
N(3) N 0.41317(12) 0.49364(12) 0.71805(4) 0.0218(3) Uani 1.00 1 d .
C(1) C 0.78887(10) 0.24214(10) 0.732780(10) 0.0236(4) Uani 1.00 1 d .
C(2) C 0.86157(16) 0.30294(17) 0.66761(5) 0.0285(5) Uani 1.00 1 d .
C(3) C 0.34460(16) 0.51792(16) 0.69833(5) 0.0276(4) Uani 1.00 1 d .
C(4) C 0.25949(18) 0.5526(2) 0.67223(5) 0.0485(6) Uani 1.00 1 d .
C(5) C 0.3997(3) 0.3876(3) 0.51976(8) 0.1290(17) Uani 1.00 1 d .
C(7) C 0.3496(3) 0.2672(3) 0.52589(9) 0.0893(13) Uani 1.00 1 d .
C(10) C 0.70866(15) 0.28008(15) 0.70926(4) 0.0186(4) Uani 1.00 1 d .
C(13) C 0.45584(16) 0.20631(14) 0.76308(4) 0.0208(3) Uani 1.00 1 d .
C(14) C 0.91767(15) 0.24191(16) 0.72398(5) 0.0250(4) Uani 1.00 1 d .
C(16) C 0.40830(17) 0.10932(17) 0.78030(5) 0.0316(5) Uani 1.00 1 d .
C(17) C 0.51782(16) 0.18734(15) 0.73073(5) 0.0247(4) Uani 1.00 1 d .
C(18) C 0.74104(15) 0.30782(15) 0.67560(5) 0.0218(4) Uani 1.00 1 d .
C(19) C 0.95108(17) 0.27008(16) 0.69118(5) 0.0298(4) Uani 1.00 1 d .
C(20) C 0.54376(18) 0.27694(17) 0.64548(5) 0.0300(4) Uani 1.00 1 d .
C(21) C 1.00891(16) 0.21387(17) 0.74702(6) 0.0351(5) Uani 1.00 1 d .
C(22) C 0.31875(19) 0.24716(19) 0.81817(5) 0.0362(5) Uani 1.00 1 d .
C(23) C 0.65058(16) 0.34379(16) 0.65044(5) 0.0255(4) Uani 1.00 1 d .
C(25) C 0.67020(18) 0.4457(2) 0.63069(5) 0.0361(5) Uani 1.00 1 d .
C(26) C 0.3408(2) 0.12875(19) 0.80816(5) 0.0394(6) Uani 1.00 1 d .
C(27) C 1.16113(18) 0.2392(2) 0.70485(7) 0.0478(7) Uani 1.00 1 d .
C(28) C 0.4563(2) 0.3163(2) 0.62344(5) 0.0395(5) Uani 1.00 1 d .
C(29) C 0.37333(15) 0.34057(18) 0.80055(5) 0.0294(5) Uani 1.00 1 d .
C(30) C 1.07722(17) 0.2655(2) 0.68189(6) 0.0425(6) Uani 1.00 1 d .
C(33) C 0.4734(2) 0.4184(2) 0.60442(6) 0.0539(7) Uani 1.00 1 d .
C(34) C 0.5837(2) 0.48112(19) 0.60783(5) 0.0491(7) Uani 1.00 1 d .
C(35) C 1.12802(19) 0.2158(2) 0.73805(7) 0.0502(7) Uani 1.00 1 d .
H(1) H 0.7727 0.2273 0.7500 0.030 Uiso 1.00 2 c R
H(2) H 0.8859 0.3222 0.6456 0.035 Uiso 1.00 1 c R
H(3) H 0.4226 0.0290 0.7728 0.038 Uiso 1.00 1 c R
H(4) H 0.5315 0.2037 0.6574 0.036 Uiso 1.00 1 c R
H(5) H 0.9874 0.1933 0.7692 0.042 Uiso 1.00 1 c R
H(6) H 0.2676 0.2638 0.8366 0.043 Uiso 1.00 1 c R
H(7) H 0.7431 0.4908 0.6330 0.043 Uiso 1.00 1 c R
H(8) H 0.3093 0.0624 0.8205 0.047 Uiso 1.00 1 c R
H(9) H 1.2442 0.2364 0.6987 0.057 Uiso 1.00 1 c R
H(10) H 0.3828 0.2720 0.6214 0.047 Uiso 1.00 1 c R
H(11) H 0.3605 0.4215 0.8079 0.035 Uiso 1.00 1 c R
H(12) H 1.1007 0.2810 0.6596 0.051 Uiso 1.00 1 c R
H(13) H 0.4127 0.4456 0.5895 0.065 Uiso 1.00 1 c R
H(14) H 0.5992 0.5494 0.5941 0.059 Uiso 1.00 1 c R
H(15) H 1.1890 0.2013 0.7542 0.060 Uiso 1.00 1 c R
H(16) H 0.5428 0.3193 0.6988 0.022 Uiso 1.00 1 c R
H(17) H 0.4591 0.1650 0.7146 0.030 Uiso 1.00 1 c R
H(18) H 0.5753 0.1238 0.7331 0.030 Uiso 1.00 1 c R
H(19) H 0.2133 0.6205 0.6794 0.059 Uiso 1.00 1 c R
H(20) H 0.2067 0.4867 0.6676 0.060 Uiso 1.00 1 c R
H(21) H 0.3031 0.5733 0.6527 0.059 Uiso 1.00 1 c R
H(22) H 0.3174 0.2627 0.5477 0.108 Uiso 1.00 1 c R
H(23) H 0.4108 0.2073 0.5233 0.109 Uiso 1.00 1 c R
H(24) H 0.3540 0.4484 0.5308 0.155 Uiso 1.00 1 c R
H(25) H 0.4820 0.3922 0.5266 0.155 Uiso 1.00 1 c R

loop_
_atom_site_aniso_label
_atom_site_aniso_U_11
_atom_site_aniso_U_22
_atom_site_aniso_U_33
_atom_site_aniso_U_12
_atom_site_aniso_U_13
_atom_site_aniso_U_23
Ru(1) 0.01507(7) 0.01507(7) 0.01491(10) 0.00208(7) -0.00022(6) -0.00022(6)
P(2) 0.0667(4) 0.0400(3) 0.0578(4) -0.0172(3) -0.0263(3) 0.0168(3)
F(1) 0.0693(10) 0.0486(8) 0.1112(15) 0.0094(7) -0.0284(10) 0.0181(9)
F(2) 0.0493(8) 0.0749(9) 0.0628(10) -0.0002(6) 0.0059(7) 0.0208(8)
F(6) 0.195(2) 0.0940(13) 0.0627(13) -0.0293(14) 0.0032(14) -0.0348(11)
F(7) 0.0523(8) 0.0823(10) 0.0556(10) -0.0313(7) 0.0066(7) 0.0059(8)
F(8) 0.1016(12) 0.0432(7) 0.0875(13) -0.0171(8) -0.0413(9) 0.0248(8)
F(9) 0.0922(11) 0.0346(7) 0.1661(19) -0.0182(8) -0.0807(13) 0.0247(9)
O(1) 0.442(10) 0.442(10) 0.282(8) -0.348(11) 0.020(8) -0.020(8)
N(1) 0.0151(6) 0.0215(6) 0.0181(8) 0.0004(5) -0.0026(5) -0.0038(6)
N(2) 0.0166(6) 0.0218(6) 0.0172(7) -0.0018(6) 0.0009(6) -0.0008(5)
N(3) 0.0186(6) 0.0210(6) 0.0259(8) 0.0046(5) 0.0024(6) 0.0002(6)
C(1) 0.0276(9) 0.0238(8) 0.0194(10) 0.0084(7) -0.0007(7) -0.0041(7)
C(2) 0.0248(9) 0.0331(9) 0.0275(11) -0.0034(7) 0.0033(8) -0.0073(8)
C(3) 0.0248(8) 0.0295(9) 0.0285(11) 0.0050(7) -0.0047(8) -0.0007(8)
C(4) 0.0420(11) 0.0594(13) 0.0442(14) 0.0033(12) -0.0215(10) -0.0032(13)
C(5) 0.119(3) 0.141(3) 0.127(3) -0.056(2) 0.060(3) -0.050(3)
C(7) 0.101(2) 0.084(2) 0.083(2) -0.009(2) 0.027(2) 0.000(2)
C(10) 0.0164(8) 0.0179(8) 0.0216(9) 0.0026(6) -0.0027(7) -0.0079(7)
C(13) 0.0192(7) 0.0225(7) 0.0208(9) -0.0020(7) -0.0054(7) 0.0030(6)
C(14) 0.0186(8) 0.0267(8) 0.0298(11) 0.0019(6) -0.0013(7) -0.0055(8)
C(16) 0.0357(9) 0.0260(9) 0.0331(12) -0.0071(8) -0.0033(9) 0.0030(8)
C(17) 0.0266(9) 0.0216(8) 0.0260(10) -0.0012(7) -0.0035(7) -0.0049(7)
C(18) 0.0200(8) 0.0223(8) 0.0232(10) 0.0015(6) -0.0020(7) -0.0060(7)
C(19) 0.0176(7) 0.0321(8) 0.0396(12) -0.0009(8) 0.0020(9) -0.0079(8)
C(20) 0.0245(8) 0.0400(9) 0.0254(10) 0.0008(9) -0.0051(9) -0.0126(8)
C(21) 0.0271(9) 0.0400(10) 0.0383(13) 0.0080(8) -0.0067(9) 0.0028(10)
C(22) 0.0383(11) 0.0503(12) 0.0200(11) -0.0133(9) 0.0061(8) 0.0010(9)
C(23) 0.0297(9) 0.0271(9) 0.0196(9) 0.0043(7) 0.0029(8) -0.0081(8)
C(25) 0.0427(10) 0.0404(10) 0.0252(10) -0.0026(10) -0.0029(8) -0.0035(10)
C(26) 0.0458(11) 0.0401(11) 0.0322(12) -0.0220(9) -0.0015(10) 0.0129(10)
C(27) 0.0142(9) 0.0625(15) 0.0667(19) 0.0025(9) 0.0044(10) -0.0068(14)
C(28) 0.0321(10) 0.0570(12) 0.0295(11) 0.0079(11) -0.0141(10) -0.0154(10)
C(29) 0.0279(9) 0.0397(10) 0.0207(10) -0.0059(8) 0.0018(7) -0.0019(8)
C(30) 0.0211(10) 0.0505(12) 0.0559(16) 0.0039(8) 0.0072(9) -0.0099(11)
C(33) 0.0565(15) 0.0722(16) 0.0329(13) 0.0267(12) -0.0224(11) -0.0160(11)
C(34) 0.0784(17) 0.0407(12) 0.0283(12) 0.0108(11) -0.0084(11) 0.0003(9)
C(35) 0.0202(10) 0.0713(16) 0.0592(17) 0.0060(9) -0.0116(10) 0.0002(14)

loop_
_atom_type_symbol
_atom_type_description
_atom_type_scat_dispersion_real
_atom_type_scat_dispersion_imag
_atom_type_scat_source
C C 0.003 0.002
;
International Tables for Crystallography
(1992, Vol. C, Tables 4.2.6.8 and 6.1.1.4)
;
H H 0.000 0.000
;
International Tables for Crystallography
(1992, Vol. C, Table 6.1.1.4)
;
F F 0.017 0.010
;
International Tables for Crystallography
(1992, Vol. C, Tables 4.2.6.8 and 6.1.1.4)
;
N N 0.006 0.003
;
International Tables for Crystallography
(1992, Vol. C, Tables 4.2.6.8 and 6.1.1.4)
;
P P 0.102 0.094
;
International Tables for Crystallography
(1992, Vol. C, Tables 4.2.6.8 and 6.1.1.4)
;
Ru Ru -1.259 0.836
;
International Tables for Crystallography
(1992, Vol. C, Tables 4.2.6.8 and 6.1.1.4)
;
O O 0.011 0.006
;
International Tables for Crystallography
(1992, Vol. C, Tables 4.2.6.8 and 6.1.1.4)
;

loop_
_geom_angle_atom_site_label_1
_geom_angle_atom_site_label_2
_geom_angle_atom_site_label_3
_geom_angle
_geom_angle_publ_flag
_geom_angle_site_symmetry_1
_geom_angle_site_symmetry_3
N(1) Ru(1) N(1) 94.23(5) yes . 8_666
N(1) Ru(1) N(2) 80.41(4) yes . .
N(1) Ru(1) N(2) 93.09(4) yes . 8_666
N(1) Ru(1) N(3) 86.44(5) yes . .
N(1) Ru(1) N(3) 174.88(5) yes . 8_666
N(1) Ru(1) N(2) 93.09(5) yes 8_666 .
N(1) Ru(1) N(2) 80.41(5) yes 8_666 8_666
N(1) Ru(1) N(3) 174.88(5) yes 8_666 .
N(1) Ru(1) N(3) 86.44(5) yes 8_666 8_666
N(2) Ru(1) N(2) 170.51(4) yes . 8_666
N(2) Ru(1) N(3) 92.03(5) yes . .
N(2) Ru(1) N(3) 94.49(5) yes . 8_666
N(2) Ru(1) N(3) 94.49(5) yes 8_666 .
N(2) Ru(1) N(3) 92.03(5) yes 8_666 8_666
N(3) Ru(1) N(3) 93.35(5) yes . 8_666
F(1) P(2) F(2) 88.73(8) yes . .
F(1) P(2) F(6) 92.80(10) yes . .
F(1) P(2) F(7) 88.81(8) yes . .
F(1) P(2) F(8) 176.42(10) yes . .
F(1) P(2) F(9) 89.26(8) yes . .
F(2) P(2) F(6) 178.22(10) yes . .
F(2) P(2) F(7) 89.97(8) yes . .
F(2) P(2) F(8) 87.72(8) yes . .
F(2) P(2) F(9) 89.81(9) yes . .
F(6) P(2) F(7) 90.96(10) yes . .
F(6) P(2) F(8) 90.76(10) yes . .
F(6) P(2) F(9) 89.31(11) yes . .
F(7) P(2) F(8) 90.72(8) yes . .
F(7) P(2) F(9) 178.06(9) yes . .
F(8) P(2) F(9) 91.20(8) yes . .
C(7) O(1) C(7) 104.7(3) yes . 6_556
Ru(1) N(1) C(10) 115.95(9) yes . .
Ru(1) N(1) C(17) 112.42(10) yes . .
C(10) N(1) C(17) 114.60(12) yes . .
Ru(1) N(2) C(13) 115.71(10) yes . .
Ru(1) N(2) C(29) 126.68(11) yes . .
C(13) N(2) C(29) 117.25(14) yes . .
Ru(1) N(3) C(3) 174.39(15) yes . .
C(1) C(1) C(10) 125.22(11) yes 8_666 .
C(1) C(1) C(14) 117.00(10) yes 8_666 .
C(10) C(1) C(14) 117.56(11) yes . .
C(18) C(2) C(19) 121.98(18) yes . .
N(3) C(3) C(4) 177.69(19) yes . .
C(5) C(5) C(7) 102.3(3) yes 6_556 .
O(1) C(7) C(5) 106.6(2) yes . .
N(1) C(10) C(1) 118.50(13) yes . .
N(1) C(10) C(18) 117.34(14) yes . .
C(1) C(10) C(18) 124.10(14) yes . .
N(2) C(13) C(16) 121.97(15) yes . .
N(2) C(13) C(17) 117.51(13) yes . .
C(16) C(13) C(17) 120.44(14) yes . .
C(1) C(14) C(19) 118.77(14) yes . .
C(1) C(14) C(21) 122.44(16) yes . .
C(19) C(14) C(21) 118.79(16) yes . .
C(13) C(16) C(26) 119.97(17) yes . .
N(1) C(17) C(13) 112.22(13) yes . .
C(2) C(18) C(10) 117.09(16) yes . .
C(2) C(18) C(23) 120.39(17) yes . .
C(10) C(18) C(23) 122.50(15) yes . .
C(2) C(19) C(14) 120.20(16) yes . .
C(2) C(19) C(30) 120.53(18) yes . .
C(14) C(19) C(30) 119.27(17) yes . .
C(23) C(20) C(28) 120.83(18) yes . .
C(14) C(21) C(35) 120.9(2) yes . .
C(26) C(22) C(29) 118.30(18) yes . .
C(18) C(23) C(20) 121.57(16) yes . .
C(18) C(23) C(25) 120.22(16) yes . .
C(20) C(23) C(25) 118.21(17) yes . .
C(23) C(25) C(34) 120.07(18) yes . .
C(16) C(26) C(22) 118.83(18) yes . .
C(30) C(27) C(35) 120.99(19) yes . .
C(20) C(28) C(33) 121.3(2) yes . .
N(2) C(29) C(22) 123.39(17) yes . .
C(19) C(30) C(27) 119.7(2) yes . .
C(28) C(33) C(34) 117.9(2) yes . .
C(25) C(34) C(33) 121.52(19) yes . .
C(21) C(35) C(27) 120.3(2) yes . .
Ru(1) N(1) H(16) 104.0 no . .
C(10) N(1) H(16) 104.0 no . .
C(17) N(1) H(16) 104.0 no . .
C(1) C(1) H(1) 0.8 no 8_666 .
C(10) C(1) H(1) 124.6 no . .
C(14) C(1) H(1) 117.6 no . .
C(18) C(2) H(2) 119.0 no . .
C(19) C(2) H(2) 119.0 no . .
C(3) C(4) H(19) 109.5 no . .
C(3) C(4) H(20) 109.5 no . .
C(3) C(4) H(21) 109.5 no . .
H(19) C(4) H(20) 109.5 no . .
H(19) C(4) H(21) 109.5 no . .
H(20) C(4) H(21) 109.5 no . .
C(5) C(5) H(24) 111.2 no 6_556 .
C(5) C(5) H(25) 111.2 no 6_556 .
C(7) C(5) H(24) 111.2 no . .
C(7) C(5) H(25) 111.3 no . .
H(24) C(5) H(25) 109.5 no . .
O(1) C(7) H(22) 110.2 no . .
O(1) C(7) H(23) 110.2 no . .
C(5) C(7) H(22) 110.2 no . .
C(5) C(7) H(23) 110.2 no . .
H(22) C(7) H(23) 109.5 no . .
C(13) C(16) H(3) 120.0 no . .
C(26) C(16) H(3) 120.0 no . .
N(1) C(17) H(17) 108.8 no . .
N(1) C(17) H(18) 108.8 no . .
C(13) C(17) H(17) 108.8 no . .
C(13) C(17) H(18) 108.8 no . .
H(17) C(17) H(18) 109.5 no . .
C(23) C(20) H(4) 119.6 no . .
C(28) C(20) H(4) 119.6 no . .
C(14) C(21) H(5) 119.6 no . .
C(35) C(21) H(5) 119.6 no . .
C(26) C(22) H(6) 120.8 no . .
C(29) C(22) H(6) 120.9 no . .
C(23) C(25) H(7) 120.0 no . .
C(34) C(25) H(7) 120.0 no . .
C(16) C(26) H(8) 120.6 no . .
C(22) C(26) H(8) 120.6 no . .
C(30) C(27) H(9) 119.5 no . .
C(35) C(27) H(9) 119.5 no . .
C(20) C(28) H(10) 119.4 no . .
C(33) C(28) H(10) 119.3 no . .
N(2) C(29) H(11) 118.3 no . .
C(22) C(29) H(11) 118.3 no . .
C(19) C(30) H(12) 120.1 no . .
C(27) C(30) H(12) 120.2 no . .
C(28) C(33) H(13) 121.1 no . .
C(34) C(33) H(13) 121.1 no . .
C(25) C(34) H(14) 119.2 no . .
C(33) C(34) H(14) 119.2 no . .
C(21) C(35) H(15) 119.9 no . .
C(27) C(35) H(15) 119.9 no . .
C(1) H(1) C(1) 178.4 no . 8_666

loop_
_geom_bond_atom_site_label_1
_geom_bond_atom_site_label_2
_geom_bond_distance
_geom_bond_publ_flag
_geom_bond_site_symmetry_2
Ru(1) N(1) 2.1182(13) yes .
Ru(1) N(1) 2.1182(13) yes 8_666
Ru(1) N(2) 2.0742(12) yes .
Ru(1) N(2) 2.0742(12) yes 8_666
Ru(1) N(3) 2.0307(14) yes .
Ru(1) N(3) 2.0307(14) yes 8_666
P(2) F(1) 1.5721(16) yes .
P(2) F(2) 1.6195(17) yes .
P(2) F(6) 1.527(2) yes .
P(2) F(7) 1.5812(15) yes .
P(2) F(8) 1.5700(15) yes .
P(2) F(9) 1.5725(18) yes .
O(1) C(7) 1.547(4) yes .
O(1) C(7) 1.547(4) yes 6_556
N(1) C(10) 1.462(2) yes .
N(1) C(17) 1.502(2) yes .
N(2) C(13) 1.3629(19) yes .
N(2) C(29) 1.332(2) yes .
N(3) C(3) 1.129(2) yes .
C(1) C(1) 1.4683(7) yes 8_666
C(1) C(10) 1.3616(18) yes .
C(1) C(14) 1.4641(19) yes .
C(2) C(18) 1.369(2) yes .
C(2) C(19) 1.416(2) yes .
C(3) C(4) 1.460(2) yes .
C(5) C(5) 1.602(4) yes 6_556
C(5) C(7) 1.459(5) yes .
C(10) C(18) 1.434(2) yes .
C(13) C(16) 1.378(2) yes .
C(13) C(17) 1.486(2) yes .
C(14) C(19) 1.406(2) yes .
C(14) C(21) 1.403(2) yes .
C(16) C(26) 1.363(2) yes .
C(18) C(23) 1.476(2) yes .
C(19) C(30) 1.442(2) yes .
C(20) C(23) 1.404(2) yes .
C(20) C(28) 1.381(2) yes .
C(21) C(35) 1.363(2) yes .
C(22) C(26) 1.388(2) yes .
C(22) C(29) 1.388(2) yes .
C(23) C(25) 1.393(2) yes .
C(25) C(34) 1.382(3) yes .
C(27) C(30) 1.340(3) yes .
C(27) C(35) 1.409(3) yes .
C(28) C(33) 1.374(3) yes .
C(33) C(34) 1.407(3) yes .
N(1) H(16) 0.950 no .
C(1) H(1) 0.733 no .
C(2) H(2) 0.950 no .
C(4) H(19) 0.950 no .
C(4) H(20) 0.950 no .
C(4) H(21) 0.950 no .
C(5) H(24) 0.950 no .
C(5) H(25) 0.950 no .
C(7) H(22) 0.950 no .
C(7) H(23) 0.950 no .
C(16) H(3) 0.950 no .
C(17) H(17) 0.950 no .
C(17) H(18) 0.950 no .
C(20) H(4) 0.950 no .
C(21) H(5) 0.950 no .
C(22) H(6) 0.950 no .
C(25) H(7) 0.950 no .
C(26) H(8) 0.950 no .
C(27) H(9) 0.950 no .
C(28) H(10) 0.950 no .
C(29) H(11) 0.950 no .
C(30) H(12) 0.950 no .
C(33) H(13) 0.950 no .
C(34) H(14) 0.950 no .
C(35) H(15) 0.950 no .

loop_
_geom_contact_atom_site_label_1
_geom_contact_atom_site_label_2
_geom_contact_distance
_geom_contact_site_symmetry_2
F(1) C(4) 3.591(2) 4_454
F(1) C(7) 3.589(3) 6_556
F(1) C(28) 3.198(2) 6_556
F(1) C(33) 3.236(2) 6_556
F(2) C(2) 3.256(2) 6_546
F(2) C(4) 3.245(2) 6_556
F(2) C(20) 3.564(2) 4_554
F(2) C(30) 3.313(2) 6_546
F(6) O(1) 3.077(3) .
F(6) C(7) 3.327(3) 6_556
F(7) C(2) 3.311(2) 6_546
F(7) C(22) 3.229(2) 5_546
F(7) C(29) 3.127(2) 5_546
F(8) C(17) 3.204(2) 4_554
F(8) C(20) 3.422(2) 4_554
F(9) C(17) 3.304(2) 4_554
F(9) C(20) 3.421(2) 4_554
F(9) C(27) 3.367(2) 4_564
O(1) F(6) 3.077(3) .
O(1) F(6) 3.077(3) 6_556
O(1) N(3) 3.559(4) 4_454
O(1) N(3) 3.559(4) 5_546
O(1) C(3) 3.434(3) 4_454
O(1) C(3) 3.434(3) 5_546
N(3) O(1) 3.559(4) 2_555
C(2) F(2) 3.256(2) 6_656
C(2) F(7) 3.311(2) 6_656
C(3) O(1) 3.434(3) 2_555
C(4) F(1) 3.591(2) 2_555
C(4) F(2) 3.245(2) 6_556
C(4) C(7) 3.377(4) 5_556
C(5) C(33) 3.520(4) .
C(7) F(1) 3.589(3) 6_556
C(7) F(6) 3.327(4) 6_556
C(7) C(4) 3.377(4) 5_546
C(7) C(16) 3.461(4) 4_554
C(7) C(26) 3.547(4) 4_554
C(16) C(7) 3.461(3) 2_545
C(17) F(8) 3.204(2) 2_545
C(17) F(9) 3.304(2) 2_545
C(20) F(2) 3.564(2) 2_545
C(20) F(8) 3.422(2) 2_545
C(20) F(9) 3.421(2) 2_545
C(22) F(7) 3.229(2) 5_556
C(26) C(7) 3.547(3) 2_545
C(27) F(9) 3.367(2) 2_645
C(28) F(1) 3.198(2) 6_556
C(29) F(7) 3.127(2) 5_556
C(30) F(2) 3.313(2) 6_656
C(33) F(1) 3.236(2) 6_556
C(33) C(5) 3.520(4) .
P(2) H(2) 3.314 6_546
P(2) H(4) 3.269 4_554
P(2) H(12) 3.395 6_546
P(2) H(17) 3.346 4_554
F(1) H(10) 2.578 6_556
F(1) H(12) 2.804 6_546
F(1) H(13) 2.679 6_556
F(1) H(19) 3.119 4_454
F(1) H(20) 3.112 6_556
F(1) H(21) 3.219 4_454
F(1) H(21) 3.432 6_556
F(1) H(22) 2.737 6_556
F(1) H(24) 3.410 6_556
F(2) H(2) 2.545 6_546
F(2) H(4) 2.941 4_554
F(2) H(7) 3.311 6_546
F(2) H(8) 3.499 3_654
F(2) H(10) 3.418 4_554
F(2) H(12) 2.657 6_546
F(2) H(19) 3.382 6_556
F(2) H(20) 2.569 6_556
F(2) H(21) 3.323 6_556
F(6) H(3) 3.342 4_554
F(6) H(11) 3.248 5_546
F(6) H(17) 3.206 4_554
F(6) H(18) 3.461 4_554
F(6) H(22) 2.884 6_556
F(6) H(23) 3.254 .
F(6) H(24) 3.148 6_556
F(7) H(2) 2.414 6_546
F(7) H(6) 2.695 5_546
F(7) H(11) 2.456 5_546
F(7) H(12) 2.885 6_546
F(7) H(21) 3.358 4_454
F(8) H(2) 3.405 6_546
F(8) H(4) 2.518 4_554
F(8) H(5) 3.567 5_646
F(8) H(6) 3.442 5_546
F(8) H(7) 3.185 6_546
F(8) H(17) 2.777 4_554
F(8) H(18) 2.814 4_554
F(9) H(4) 2.623 4_554
F(9) H(9) 2.712 4_564
F(9) H(10) 3.249 4_554
F(9) H(13) 3.270 6_556
F(9) H(17) 2.405 4_554
F(9) H(18) 3.496 4_554
F(9) H(21) 3.549 6_556
F(9) H(24) 3.231 6_556
O(1) H(19) 3.200 4_454
O(1) H(19) 3.200 5_546
N(2) H(15) 3.203 1_455
N(3) H(9) 3.483 1_455
C(2) H(6) 3.522 4_554
C(2) H(14) 2.868 5_646
C(3) H(9) 3.297 1_455
C(3) H(22) 3.241 5_556
C(4) H(10) 3.376 5_556
C(4) H(12) 3.507 1_455
C(4) H(22) 2.748 5_556
C(4) H(23) 3.354 5_556
C(5) H(5) 3.519 4_564
C(5) H(8) 3.480 4_554
C(5) H(13) 2.881 .
C(5) H(15) 3.488 4_564
C(7) H(3) 2.882 4_554
C(7) H(8) 3.073 4_554
C(7) H(13) 3.302 .
C(7) H(19) 2.518 5_546
C(13) H(9) 3.505 1_455
C(13) H(15) 2.965 1_455
C(14) H(14) 3.471 5_646
C(16) H(15) 2.825 1_455
C(16) H(23) 2.549 2_545
C(17) H(9) 3.327 1_455
C(18) H(14) 3.443 5_646
C(19) H(14) 2.871 5_646
C(20) H(6) 3.428 4_554
C(20) H(8) 3.171 4_554
C(21) H(24) 3.481 5_646
C(21) H(25) 3.024 2_645
C(22) H(15) 2.988 1_455
C(23) H(6) 3.110 4_554
C(25) H(6) 3.123 4_554
C(26) H(15) 2.856 1_455
C(26) H(23) 2.834 2_545
C(26) H(25) 3.292 2_545
C(27) H(17) 3.409 1_655
C(27) H(20) 3.154 1_655
C(27) H(24) 3.264 5_646
C(28) H(8) 2.798 4_554
C(28) H(19) 3.561 5_546
C(28) H(22) 3.462 .
C(29) H(15) 3.157 1_455
C(30) H(14) 3.249 5_646
C(30) H(20) 2.885 1_655
C(33) H(8) 3.022 4_554
C(33) H(22) 3.334 .
C(33) H(24) 3.259 .
C(33) H(25) 3.148 .
C(34) H(6) 3.493 4_554
C(34) H(8) 3.546 4_554
C(34) H(25) 3.594 .
C(35) H(24) 3.052 5_646
C(35) H(25) 3.017 2_645
H(2) P(2) 3.314 6_656
H(2) F(2) 2.545 6_656
H(2) F(7) 2.414 6_656
H(2) F(8) 3.405 6_656
H(2) H(6) 2.904 4_554
H(2) H(14) 3.041 5_646
H(3) F(6) 3.342 2_545
H(3) C(7) 2.882 2_545
H(3) H(15) 3.287 1_455
H(3) H(19) 3.329 8_656
H(3) H(22) 3.261 2_545
H(3) H(23) 1.937 2_545
H(3) H(25) 3.514 2_545
H(4) P(2) 3.269 2_545
H(4) F(2) 2.941 2_545
H(4) F(8) 2.518 2_545
H(4) F(9) 2.623 2_545
H(4) H(8) 3.519 4_554
H(4) H(9) 3.595 1_455
H(5) F(8) 3.567 5_656
H(5) C(5) 3.519 2_645
H(5) H(14) 3.216 2_645
H(5) H(25) 2.698 2_645
H(6) F(7) 2.695 5_556
H(6) F(8) 3.442 5_556
H(6) C(2) 3.522 2_545
H(6) C(20) 3.428 2_545
H(6) C(23) 3.110 2_545
H(6) C(25) 3.123 2_545
H(6) C(34) 3.493 2_545
H(6) H(2) 2.904 2_545
H(6) H(7) 3.414 2_545
H(6) H(15) 3.495 1_455
H(7) F(2) 3.311 6_656
H(7) F(8) 3.185 6_656
H(7) H(6) 3.414 4_554
H(8) F(2) 3.499 3_655
H(8) C(5) 3.480 2_545
H(8) C(7) 3.073 2_545
H(8) C(20) 3.171 2_545
H(8) C(28) 2.798 2_545
H(8) C(33) 3.022 2_545
H(8) C(34) 3.546 2_545
H(8) H(4) 3.519 2_545
H(8) H(10) 2.987 2_545
H(8) H(13) 3.349 2_545
H(8) H(15) 3.350 1_455
H(8) H(19) 3.138 8_656
H(8) H(22) 2.962 2_545
H(8) H(23) 2.539 2_545
H(8) H(25) 2.976 2_545
H(9) F(9) 2.712 2_645
H(9) N(3) 3.483 1_655
H(9) C(3) 3.297 1_655
H(9) C(13) 3.505 1_655
H(9) C(17) 3.327 1_655
H(9) H(4) 3.595 1_655
H(9) H(10) 3.488 1_655
H(9) H(16) 3.418 1_655
H(9) H(17) 2.578 1_655
H(9) H(20) 3.058 1_655
H(9) H(24) 3.456 5_646
H(10) F(1) 2.578 6_556
H(10) F(2) 3.418 2_545
H(10) F(9) 3.249 2_545
H(10) C(4) 3.376 5_546
H(10) H(8) 2.987 4_554
H(10) H(9) 3.488 1_455
H(10) H(12) 3.472 1_455
H(10) H(19) 2.844 5_546
H(10) H(21) 3.154 5_546
H(10) H(22) 3.053 .
H(11) F(6) 3.248 5_556
H(11) F(7) 2.456 5_556
H(12) P(2) 3.395 6_656
H(12) F(1) 2.804 6_656
H(12) F(2) 2.657 6_656
H(12) F(7) 2.885 6_656
H(12) C(4) 3.507 1_655
H(12) H(10) 3.472 1_655
H(12) H(14) 3.377 5_646
H(12) H(20) 2.573 1_655
H(12) H(21) 3.557 5_646
H(13) F(1) 2.679 6_556
H(13) F(9) 3.270 6_556
H(13) C(5) 2.881 .
H(13) C(7) 3.302 .
H(13) H(8) 3.349 4_554
H(13) H(22) 2.827 .
H(13) H(24) 2.447 .
H(13) H(25) 2.709 .
H(14) C(2) 2.868 5_656
H(14) C(14) 3.471 5_656
H(14) C(18) 3.443 5_656
H(14) C(19) 2.871 5_656
H(14) C(30) 3.249 5_656
H(14) H(2) 3.041 5_656
H(14) H(5) 3.216 4_564
H(14) H(12) 3.377 5_656
H(14) H(25) 3.473 .
H(15) N(2) 3.203 1_655
H(15) C(5) 3.488 2_645
H(15) C(13) 2.965 1_655
H(15) C(16) 2.825 1_655
H(15) C(22) 2.988 1_655
H(15) C(26) 2.856 1_655
H(15) C(29) 3.157 1_655
H(15) H(3) 3.287 1_655
H(15) H(6) 3.495 1_655
H(15) H(8) 3.350 1_655
H(15) H(17) 3.403 1_655
H(15) H(23) 3.487 2_645
H(15) H(24) 3.162 5_646
H(15) H(25) 2.731 2_645
H(16) H(9) 3.418 1_455
H(17) P(2) 3.346 2_545
H(17) F(6) 3.206 2_545
H(17) F(8) 2.777 2_545
H(17) F(9) 2.405 2_545
H(17) C(27) 3.409 1_455
H(17) H(9) 2.578 1_455
H(17) H(15) 3.403 1_455
H(18) F(6) 3.461 2_545
H(18) F(8) 2.814 2_545
H(18) F(9) 3.496 2_545
H(19) F(1) 3.119 2_555
H(19) F(2) 3.382 6_556
H(19) O(1) 3.200 2_555
H(19) C(7) 2.518 5_556
H(19) C(28) 3.561 5_556
H(19) H(3) 3.329 8_566
H(19) H(8) 3.138 8_566
H(19) H(10) 2.844 5_556
H(19) H(22) 1.850 5_556
H(19) H(23) 2.534 5_556
H(20) F(1) 3.112 6_556
H(20) F(2) 2.569 6_556
H(20) C(27) 3.154 1_455
H(20) C(30) 2.885 1_455
H(20) H(9) 3.058 1_455
H(20) H(12) 2.573 1_455
H(20) H(22) 3.359 5_556
H(21) F(1) 3.219 2_555
H(21) F(1) 3.432 6_556
H(21) F(2) 3.323 6_556
H(21) F(7) 3.358 2_555
H(21) F(9) 3.549 6_556
H(21) H(10) 3.154 5_556
H(21) H(12) 3.557 5_656
H(21) H(22) 3.180 5_556
H(22) F(1) 2.737 6_556
H(22) F(6) 2.884 6_556
H(22) C(3) 3.241 5_546
H(22) C(4) 2.748 5_546
H(22) C(28) 3.462 .
H(22) C(33) 3.334 .
H(22) H(3) 3.261 4_554
H(22) H(8) 2.962 4_554
H(22) H(10) 3.053 .
H(22) H(13) 2.827 .
H(22) H(19) 1.850 5_546
H(22) H(20) 3.359 5_546
H(22) H(21) 3.180 5_546
H(23) F(6) 3.254 .
H(23) C(4) 3.354 5_546
H(23) C(16) 2.549 4_554
H(23) C(26) 2.834 4_554
H(23) H(3) 1.937 4_554
H(23) H(8) 2.539 4_554
H(23) H(15) 3.487 4_564
H(23) H(19) 2.534 5_546
H(24) F(1) 3.410 6_556
H(24) F(6) 3.148 6_556
H(24) F(9) 3.231 6_556
H(24) C(21) 3.481 5_656
H(24) C(27) 3.264 5_656
H(24) C(33) 3.259 .
H(24) C(35) 3.052 5_656
H(24) H(9) 3.456 5_656
H(24) H(13) 2.447 .
H(24) H(15) 3.162 5_656
H(25) C(21) 3.024 4_564
H(25) C(26) 3.292 4_554
H(25) C(33) 3.148 .
H(25) C(34) 3.594 .
H(25) C(35) 3.017 4_564
H(25) H(3) 3.514 4_554
H(25) H(5) 2.698 4_564
H(25) H(8) 2.976 4_554
H(25) H(13) 2.709 .
H(25) H(14) 3.473 .
H(25) H(15) 2.731 4_564

loop_
_geom_torsion_atom_site_label_1
_geom_torsion_atom_site_label_2
_geom_torsion_atom_site_label_3
_geom_torsion_atom_site_label_4
_geom_torsion
_geom_torsion_site_symmetry_1
_geom_torsion_site_symmetry_3
_geom_torsion_site_symmetry_4
N(1) Ru(1) N(1) C(10) -43.43(11) . 8_666 8_666
N(1) Ru(1) N(1) C(17) 91.12(10) . 8_666 8_666
N(1) Ru(1) N(1) C(10) -43.43(11) 8_666 . .
N(1) Ru(1) N(1) C(17) 91.12(10) 8_666 . .
N(1) Ru(1) N(2) C(13) 8.91(11) . . .
N(1) Ru(1) N(2) C(29) -178.11(14) . . .
N(2) Ru(1) N(1) C(10) -135.86(11) . . .
N(2) Ru(1) N(1) C(17) -1.31(10) . . .
N(1) Ru(1) N(2) C(13) -84.86(11) . 8_666 8_666
N(1) Ru(1) N(2) C(29) 88.12(14) . 8_666 8_666
N(2) Ru(1) N(1) C(10) 37.17(11) 8_666 . .
N(2) Ru(1) N(1) C(17) 171.72(10) 8_666 . .
N(1) Ru(1) N(3) C(3) -59.6(14) . . .
N(3) Ru(1) N(1) C(10) 131.48(11) . . .
N(3) Ru(1) N(1) C(17) -93.97(11) . . .
N(1) Ru(1) N(3) C(3) 38.0(17) . 8_666 8_666
N(3) Ru(1) N(1) C(10) -140.8(5) 8_666 . .
N(3) Ru(1) N(1) C(17) -6.2(6) 8_666 . .
N(1) Ru(1) N(2) C(13) -84.86(11) 8_666 . .
N(1) Ru(1) N(2) C(29) 88.12(14) 8_666 . .
N(2) Ru(1) N(1) C(10) 37.17(11) . 8_666 8_666
N(2) Ru(1) N(1) C(17) 171.72(10) . 8_666 8_666
N(1) Ru(1) N(2) C(13) 8.91(10) 8_666 8_666 8_666
N(1) Ru(1) N(2) C(29) -178.11(14) 8_666 8_666 8_666
N(2) Ru(1) N(1) C(10) -135.86(11) 8_666 8_666 8_666
N(2) Ru(1) N(1) C(17) -1.31(10) 8_666 8_666 8_666
N(1) Ru(1) N(3) C(3) 38.0(17) 8_666 . .
N(3) Ru(1) N(1) C(10) -140.8(5) . 8_666 8_666
N(3) Ru(1) N(1) C(17) -6.2(6) . 8_666 8_666
N(1) Ru(1) N(3) C(3) -59.6(14) 8_666 8_666 8_666
N(3) Ru(1) N(1) C(10) 131.48(11) 8_666 8_666 8_666
N(3) Ru(1) N(1) C(17) -93.97(10) 8_666 8_666 8_666
N(2) Ru(1) N(2) C(13) -38.4(3) . 8_666 8_666
N(2) Ru(1) N(2) C(29) 134.6(2) . 8_666 8_666
N(2) Ru(1) N(2) C(13) -38.4(3) 8_666 . .
N(2) Ru(1) N(2) C(29) 134.6(2) 8_666 . .
N(2) Ru(1) N(3) C(3) -139.9(14) . . .
N(3) Ru(1) N(2) C(13) 94.96(11) . . .
N(3) Ru(1) N(2) C(29) -92.07(14) . . .
N(2) Ru(1) N(3) C(3) 33.2(14) . 8_666 8_666
N(3) Ru(1) N(2) C(13) -171.52(11) 8_666 . .
N(3) Ru(1) N(2) C(29) 1.45(14) 8_666 . .
N(2) Ru(1) N(3) C(3) 33.2(14) 8_666 . .
N(3) Ru(1) N(2) C(13) -171.52(10) . 8_666 8_666
N(3) Ru(1) N(2) C(29) 1.45(14) . 8_666 8_666
N(2) Ru(1) N(3) C(3) -139.9(14) 8_666 8_666 8_666
N(3) Ru(1) N(2) C(13) 94.96(11) 8_666 8_666 8_666
N(3) Ru(1) N(2) C(29) -92.07(14) 8_666 8_666 8_666
N(3) Ru(1) N(3) C(3) 125.5(14) . 8_666 8_666
N(3) Ru(1) N(3) C(3) 125.5(14) 8_666 . .
C(7) O(1) C(7) C(5) 13.9(3) . 6_556 6_556
C(7) O(1) C(7) C(5) 13.9(3) 6_556 . .
Ru(1) N(1) C(10) C(1) 70.52(16) . . .
Ru(1) N(1) C(10) C(18) -106.78(14) . . .
Ru(1) N(1) C(17) C(13) -5.63(17) . . .
C(10) N(1) C(17) C(13) 129.57(15) . . .
C(17) N(1) C(10) C(1) -63.05(19) . . .
C(17) N(1) C(10) C(18) 119.65(17) . . .
Ru(1) N(2) C(13) C(16) 168.17(13) . . .
Ru(1) N(2) C(13) C(17) -15.14(19) . . .
Ru(1) N(2) C(29) C(22) -170.15(14) . . .
C(13) N(2) C(29) C(22) 2.7(2) . . .
C(29) N(2) C(13) C(16) -5.5(2) . . .
C(29) N(2) C(13) C(17) 171.20(15) . . .
Ru(1) N(3) C(3) C(4) -38(6) . . .
C(1) C(1) C(10) N(1) 4.0(2) 8_666 . .
C(1) C(1) C(10) C(18) -178.88(13) 8_666 . .
C(10) C(1) C(1) C(10) -68.14(18) . 8_666 8_666
C(10) C(1) C(1) C(14) 106.41(15) . 8_666 8_666
C(1) C(1) C(14) C(19) 179.45(13) 8_666 . .
C(1) C(1) C(14) C(21) -0.13(18) 8_666 . .
C(14) C(1) C(1) C(10) 106.41(15) . 8_666 8_666
C(14) C(1) C(1) C(14) -79.04(15) . 8_666 8_666
C(10) C(1) C(14) C(19) -5.6(2) . . .
C(10) C(1) C(14) C(21) 174.85(15) . . .
C(14) C(1) C(10) N(1) -170.51(13) . . .
C(14) C(1) C(10) C(18) 6.6(2) . . .
C(18) C(2) C(19) C(14) -0.4(2) . . .
C(18) C(2) C(19) C(30) 179.79(18) . . .
C(19) C(2) C(18) C(10) 1.0(2) . . .
C(19) C(2) C(18) C(23) 179.32(16) . . .
C(5) C(5) C(7) O(1) -33.7(3) 6_556 . .
C(7) C(5) C(5) C(7) 42.4(3) . 6_556 6_556
N(1) C(10) C(18) C(2) 172.75(14) . . .
N(1) C(10) C(18) C(23) -5.5(2) . . .
C(1) C(10) C(18) C(2) -4.4(2) . . .
C(1) C(10) C(18) C(23) 177.37(15) . . .
N(2) C(13) C(16) C(26) 3.4(2) . . .
N(2) C(13) C(17) N(1) 13.6(2) . . .
C(16) C(13) C(17) N(1) -169.68(15) . . .
C(17) C(13) C(16) C(26) -173.19(17) . . .
C(1) C(14) C(19) C(2) 2.6(2) . . .
C(1) C(14) C(19) C(30) -177.57(15) . . .
C(1) C(14) C(21) C(35) -179.29(18) . . .
C(19) C(14) C(21) C(35) 1.1(2) . . .
C(21) C(14) C(19) C(2) -177.78(17) . . .
C(21) C(14) C(19) C(30) 2.0(2) . . .
C(13) C(16) C(26) C(22) 1.6(3) . . .
C(2) C(18) C(23) C(20) 132.45(19) . . .
C(2) C(18) C(23) C(25) -47.1(2) . . .
C(10) C(18) C(23) C(20) -49.4(2) . . .
C(10) C(18) C(23) C(25) 131.12(19) . . .
C(2) C(19) C(30) C(27) 177.18(19) . . .
C(14) C(19) C(30) C(27) -2.6(3) . . .
C(23) C(20) C(28) C(33) 3.4(3) . . .
C(28) C(20) C(23) C(18) 175.58(18) . . .
C(28) C(20) C(23) C(25) -4.9(2) . . .
C(14) C(21) C(35) C(27) -3.7(3) . . .
C(26) C(22) C(29) N(2) 2.1(2) . . .
C(29) C(22) C(26) C(16) -4.2(3) . . .
C(18) C(23) C(25) C(34) -178.13(18) . . .
C(20) C(23) C(25) C(34) 2.3(2) . . .
C(23) C(25) C(34) C(33) 1.7(3) . . .
C(30) C(27) C(35) C(21) 3.1(3) . . .
C(35) C(27) C(30) C(19) 0.1(2) . . .
C(20) C(28) C(33) C(34) 0.6(3) . . .
C(28) C(33) C(34) C(25) -3.2(3) . . .
